data_2108363
loop_
_publ_author_name
'Kader, Thomas'
'St\"oger, Berthold'
'Fr\"ohlich, Johannes'
'Kautny, Paul'

_publ_section_title
;
 The phase transitions of 4-aminopyridine-based indolocarbazoles:
 twinning, local- and pseudo-symmetry
;
_journal_coeditor_code WF5145SUP1
_journal_issue 1
_journal_name_full 'Acta Crystallographica Section B'
_journal_page_first 97
_journal_page_last 106
_journal_paper_doi 10.1107/S2052520618017341
_journal_volume 75
_journal_year 2019
_chemical_formula_sum 'C17 H10 N2'
_chemical_formula_weight 242.27
_space_group_crystal_system orthorhombic
_space_group_IT_number 56
_space_group_name_Hall '-P 2ab 2ac'
_space_group_name_H-M_alt 'P c c n'
_symmetry_space_group_name_Hall '-P 2ab 2ac'
_symmetry_space_group_name_H-M 'P c c n'
_atom_sites_solution_hydrogens geom
_audit_creation_method SHELXL-2014/7
_cell_angle_alpha 90
_cell_angle_beta 90
_cell_angle_gamma 90
_cell_formula_units_Z 4
_cell_length_a 4.1239(8)
_cell_length_b 16.404(3)
_cell_length_c 17.252(3)
_cell_measurement_reflns_used 1382
_cell_measurement_temperature 280
_cell_measurement_theta_max 22.79
_cell_measurement_theta_min 2.36
_cell_volume 1167.1(4)
_computing_structure_refinement 'SHELXL-2014/7 (Sheldrick, 2014)'
_diffrn_ambient_temperature 280
_diffrn_measured_fraction_theta_full 1.000
_diffrn_measured_fraction_theta_max 1.000
_diffrn_measurement_device 'four-circle diffractometer'
_diffrn_measurement_device_type 'Bruker KAPPA APEX II CCD'
_diffrn_measurement_method '\w- and \f-scans'
_diffrn_radiation_monochromator graphite
_diffrn_radiation_type MoK\a
_diffrn_radiation_wavelength 0.71073
_diffrn_reflns_av_R_equivalents 0.0614
_diffrn_reflns_av_unetI/netI 0.0386
_diffrn_reflns_Laue_measured_fraction_full 1.000
_diffrn_reflns_Laue_measured_fraction_max 1.000
_diffrn_reflns_limit_h_max 5
_diffrn_reflns_limit_h_min -5
_diffrn_reflns_limit_k_max 21
_diffrn_reflns_limit_k_min -21
_diffrn_reflns_limit_l_max 18
_diffrn_reflns_limit_l_min -22
_diffrn_reflns_number 12863
_diffrn_reflns_point_group_measured_fraction_full 1.000
_diffrn_reflns_point_group_measured_fraction_max 1.000
_diffrn_reflns_theta_full 25.242
_diffrn_reflns_theta_max 27.889
_diffrn_reflns_theta_min 2.361
_exptl_absorpt_coefficient_mu 0.083
_exptl_absorpt_correction_T_max 0.746
_exptl_absorpt_correction_T_min 0.569
_exptl_absorpt_correction_type multi-scan
_exptl_absorpt_process_details SADABS
_exptl_crystal_colour colourless
_exptl_crystal_density_diffrn 1.379
_exptl_crystal_description rod
_exptl_crystal_F_000 504
_exptl_crystal_size_max 0.30
_exptl_crystal_size_mid 0.10
_exptl_crystal_size_min 0.06
_refine_diff_density_max 0.170
_refine_diff_density_min -0.182
_refine_diff_density_rms 0.032
_refine_ls_extinction_method none
_refine_ls_goodness_of_fit_ref 1.004
_refine_ls_hydrogen_treatment constr
_refine_ls_matrix_type full
_refine_ls_number_parameters 88
_refine_ls_number_reflns 1407
_refine_ls_number_restraints 0
_refine_ls_restrained_S_all 1.004
_refine_ls_R_factor_all 0.0994
_refine_ls_R_factor_gt 0.0425
_refine_ls_shift/su_max 0.000
_refine_ls_shift/su_mean 0.000
_refine_ls_structure_factor_coef Fsqd
_refine_ls_weighting_details 'w=1/[\s^2^(Fo^2^)+(0.0457P)^2^+0.1630P] where P=(Fo^2^+2Fc^2^)/3'
_refine_ls_weighting_scheme calc
_refine_ls_wR_factor_gt 0.0933
_refine_ls_wR_factor_ref 0.1185
_reflns_Friedel_coverage 0.000
_reflns_number_gt 778
_reflns_number_total 1407
_reflns_threshold_expression 'I > 2\s(I)'
_cod_data_source_file wf5145sup1.cif
_cod_data_source_block 2NICz-HT
_cod_depositor_comments 'Adding full bibliography for 2108362--2108368.cif.'
_cod_database_code 2108363
_cod_database_fobs_code 2108363
_publcif_datablock.id {f9b18cc0-f342-405d-9c65-8082cd380922}

_shelx_shelxl_version_number 2014/7
_shelx_space_group_comment
;
The symmetry employed for this shelxl refinement is uniquely defined
by the following loop, which should always be used as a source of
symmetry information in preference to the above space-group names.
They are only intended as comments.
;
_shelx_estimated_absorpt_t_min 0.976
_shelx_estimated_absorpt_t_max 0.995

loop_
_space_group_symop_operation_xyz
'x, y, z'
'-x+1/2, -y+1/2, z'
'-x, y+1/2, -z+1/2'
'x+1/2, -y, -z+1/2'
'-x, -y, -z'
'x-1/2, y-1/2, -z'
'x, -y-1/2, z-1/2'
'-x-1/2, y, z-1/2'

loop_
_atom_site_label
_atom_site_type_symbol
_atom_site_fract_x
_atom_site_fract_y
_atom_site_fract_z
_atom_site_U_iso_or_equiv
_atom_site_adp_type
_atom_site_occupancy
_atom_site_site_symmetry_order
_atom_site_calc_flag
_atom_site_refinement_flags_posn
_atom_site_refinement_flags_adp
_atom_site_refinement_flags_occupancy
N2 N 0.7500 0.2500 0.36577(11) 0.0695(7) Uani 1 2 d S T P
N8 N 0.7500 0.2500 0.59642(10) 0.0449(5) Uani 1 2 d S T P
C1 C 0.5971(5) 0.18973(11) 0.40413(11) 0.0641(6) Uani 1 1 d . . .
H1 H 0.4935 0.1492 0.3757 0.077 Uiso 1 1 calc R U .
C4 C 0.2912(5) 0.06864(10) 0.55981(11) 0.0582(5) Uani 1 1 d . . .
H4 H 0.2234 0.0400 0.5162 0.070 Uiso 1 1 calc R U .
C3A C 0.5884(4) 0.18587(9) 0.48492(9) 0.0493(5) Uani 1 1 d . . .
C3B C 0.4686(4) 0.13960(10) 0.55158(9) 0.0464(4) Uani 1 1 d . . .
C3C C 0.7500 0.2500 0.51798(13) 0.0473(6) Uani 1 2 d S T P
C5 C 0.2154(5) 0.04062(11) 0.63275(11) 0.0635(6) Uani 1 1 d . . .
H5 H 0.0973 -0.0073 0.6382 0.076 Uiso 1 1 calc R U .
C6 C 0.3132(4) 0.08307(10) 0.69824(11) 0.0580(5) Uani 1 1 d . . .
H6 H 0.2561 0.0633 0.7469 0.070 Uiso 1 1 calc R U .
C7 C 0.4930(4) 0.15391(9) 0.69317(9) 0.0489(4) Uani 1 1 d . . .
H2 H 0.5583 0.1820 0.7373 0.059 Uiso 1 1 calc R U .
C7A C 0.5717(4) 0.18124(9) 0.61984(8) 0.0419(4) Uani 1 1 d . . .

loop_
_atom_site_aniso_label
_atom_site_aniso_U_11
_atom_site_aniso_U_22
_atom_site_aniso_U_33
_atom_site_aniso_U_23
_atom_site_aniso_U_13
_atom_site_aniso_U_12
N2 0.0817(18) 0.0909(17) 0.0358(12) 0.000 0.000 0.0068(15)
N8 0.0591(14) 0.0467(11) 0.0288(10) 0.000 0.000 0.0012(10)
C1 0.0702(14) 0.0785(14) 0.0436(12) -0.0111(9) -0.0077(9) 0.0096(12)
C4 0.0532(11) 0.0585(11) 0.0628(12) -0.0122(9) -0.0018(10) 0.0015(10)
C3A 0.0542(11) 0.0574(10) 0.0364(10) -0.0068(8) -0.0052(8) 0.0100(8)
C3B 0.0458(10) 0.0475(9) 0.0459(10) -0.0035(7) -0.0028(8) 0.0084(8)
C3C 0.0546(16) 0.0557(14) 0.0317(13) 0.000 0.000 0.0096(12)
C5 0.0606(13) 0.0540(11) 0.0757(14) 0.0008(10) 0.0046(11) -0.0048(9)
C6 0.0590(12) 0.0588(11) 0.0562(12) 0.0123(9) 0.0061(10) 0.0045(9)
C7 0.0545(10) 0.0515(9) 0.0406(10) 0.0048(8) -0.0004(8) 0.0070(9)
C7A 0.0459(9) 0.0422(9) 0.0376(10) 0.0011(7) -0.0006(7) 0.0067(8)

loop_
_atom_type_symbol
_atom_type_description
_atom_type_scat_dispersion_real
_atom_type_scat_dispersion_imag
_atom_type_scat_source
C C 0.0033 0.0016 'International Tables Vol C Tables 4.2.6.8 and 6.1.1.4'
H H 0.0000 0.0000 'International Tables Vol C Tables 4.2.6.8 and 6.1.1.4'
N N 0.0061 0.0033 'International Tables Vol C Tables 4.2.6.8 and 6.1.1.4'

loop_
_geom_angle_atom_site_label_1
_geom_angle_atom_site_label_2
_geom_angle_atom_site_label_3
_geom_angle
_geom_angle_site_symmetry_1
_geom_angle_site_symmetry_3
C1 N2 C1 121.1(2) 2_655 .
C3C N8 C7A 106.70(9) . 2_655
C3C N8 C7A 106.70(9) . .
C7A N8 C7A 146.59(18) 2_655 .
N2 C1 C3A 122.42(19) . .
N2 C1 H1 118.8 . .
C3A C1 H1 118.8 . .
C5 C4 C3B 119.71(17) . .
C5 C4 H4 120.1 . .
C3B C4 H4 120.1 . .
C3C C3A C1 111.62(17) . .
C3C C3A C3B 103.61(14) . .
C1 C3A C3B 144.76(17) . .
C4 C3B C7A 118.45(15) . .
C4 C3B C3A 134.11(16) . .
C7A C3B C3A 107.43(14) . .
N8 C3C C3A 114.61(11) . 2_655
N8 C3C C3A 114.61(11) . .
C3A C3C C3A 130.8(2) 2_655 .
C4 C5 C6 120.75(19) . .
C4 C5 H5 119.6 . .
C6 C5 H5 119.6 . .
C7 C6 C5 121.79(17) . .
C7 C6 H6 119.1 . .
C5 C6 H6 119.1 . .
C7A C7 C6 117.21(16) . .
C7A C7 H2 121.4 . .
C6 C7 H2 121.4 . .
C7 C7A N8 130.30(15) . .
C7 C7A C3B 122.06(16) . .
N8 C7A C3B 107.64(14) . .

loop_
_geom_bond_atom_site_label_1
_geom_bond_atom_site_label_2
_geom_bond_distance
_geom_bond_site_symmetry_2
N2 C1 1.346(2) 2_655
N2 C1 1.346(2) .
N8 C3C 1.353(3) .
N8 C7A 1.4056(17) 2_655
N8 C7A 1.4057(17) .
C1 C3A 1.396(2) .
C1 H1 0.9300 .
C4 C5 1.376(2) .
C4 C3B 1.382(2) .
C4 H4 0.9300 .
C3A C3C 1.3697(18) .
C3A C3B 1.464(2) .
C3B C7A 1.426(2) .
C3C C3A 1.3696(18) 2_655
C5 C6 1.387(2) .
C5 H5 0.9300 .
C6 C7 1.381(2) .
C6 H6 0.9300 .
C7 C7A 1.381(2) .
C7 H2 0.9300 .

loop_
_geom_hbond_atom_site_label_D
_geom_hbond_atom_site_label_H
_geom_hbond_atom_site_label_A
_geom_hbond_distance_DH
_geom_hbond_distance_HA
_geom_hbond_distance_DA
_geom_hbond_angle_DHA
_geom_hbond_site_symmetry_A
C7 H2 N2 0.93 2.60 3.532(2) 175.6 7_566
